data_1558223
loop_
_publ_author_name
'Ding, Xiaodan'
'Unruh, Daniel K.'
'Groeneman , Ryan'
'Hutchins, Kristin M.'

_publ_section_title
;
 Controlling thermal expansion within mixed cocrystals by tuning molecular
 motion capability
;
_journal_name_full 'Chemical Science'
_journal_paper_doi 10.1039/D0SC02795B
_journal_year 2020
_chemical_formula_sum 'C16.51 H14 N3.49 O2'
_chemical_formula_weight 293.29
_space_group_IT_number 2
_space_group_name_Hall '-P 1'
_space_group_name_H-M_alt 'P -1'
_symmetry_cell_setting triclinic
_symmetry_Int_Tables_number 2
_symmetry_space_group_name_Hall '-P 1'
_symmetry_space_group_name_H-M 'P -1'
_atom_sites_solution_hydrogens geom
_atom_sites_solution_primary dual
_atom_sites_solution_secondary difmap
_audit_creation_date 2019-11-07T15:20:42-00:00
_audit_creation_method 'WinGX routine CIF_UPDATE'
_audit_update_record
;
2020-04-08 deposited with the CCDC.	2020-06-05 downloaded from the CCDC.
;
_cell_angle_alpha 93.3010(15)
_cell_angle_beta 106.8700(17)
_cell_angle_gamma 113.897(2)
_cell_formula_units_Z 2
_cell_length_a 8.01758(17)
_cell_length_b 9.7320(2)
_cell_length_c 10.86038(18)
_cell_measurement_reflns_used 6475
_cell_measurement_temperature 210(2)
_cell_measurement_theta_max 77.279
_cell_measurement_theta_min 4.322
_cell_volume 726.41(3)
_computing_cell_refinement 'CrysAlisPro 1.171.40.61a (Rigaku OD, 2019)'
_computing_data_collection 'CrysAlisPro 1.171.40.61a (Rigaku OD, 2019)'
_computing_data_reduction 'CrysAlisPro 1.171.40.61a (Rigaku OD, 2019)'
_computing_structure_refinement 'SHELXL-2018/3 (Sheldrick, 2018)'
_computing_structure_solution 'SHELXT 2014/5 (Sheldrick, 2014)'
_diffrn_ambient_environment N~2~
_diffrn_ambient_temperature 210(2)
_diffrn_detector 'Hybrid Pixel Array Detector'
_diffrn_detector_area_resol_mean 10
_diffrn_detector_type HyPix
_diffrn_measured_fraction_theta_full 0.995
_diffrn_measured_fraction_theta_max 0.952
_diffrn_measurement_device 'four-circle diffractometer'
_diffrn_measurement_device_type 'XtaLAB Synergy, Dualflex, HyPix'
_diffrn_measurement_method '\w scans'
_diffrn_orient_matrix_type 'CrysAlisPro convention (1999,Acta A55,543-557)'
_diffrn_orient_matrix_UB_11 -0.0203814
_diffrn_orient_matrix_UB_12 -0.103266
_diffrn_orient_matrix_UB_13 0.1023517
_diffrn_orient_matrix_UB_21 -0.1950044
_diffrn_orient_matrix_UB_22 -0.1211712
_diffrn_orient_matrix_UB_23 -0.0988111
_diffrn_orient_matrix_UB_31 0.1078696
_diffrn_orient_matrix_UB_32 -0.0766998
_diffrn_orient_matrix_UB_33 -0.0514786
_diffrn_radiation_monochromator mirror
_diffrn_radiation_probe x-ray
_diffrn_radiation_type CuK\a
_diffrn_radiation_wavelength 1.54178
_diffrn_reflns_av_R_equivalents 0.0372
_diffrn_reflns_av_unetI/netI 0.0508
_diffrn_reflns_Laue_measured_fraction_full 0.995
_diffrn_reflns_Laue_measured_fraction_max 0.952
_diffrn_reflns_limit_h_max 10
_diffrn_reflns_limit_h_min -8
_diffrn_reflns_limit_k_max 11
_diffrn_reflns_limit_k_min -12
_diffrn_reflns_limit_l_max 12
_diffrn_reflns_limit_l_min -13
_diffrn_reflns_number 12586
_diffrn_reflns_point_group_measured_fraction_full 0.995
_diffrn_reflns_point_group_measured_fraction_max 0.952
_diffrn_reflns_theta_full 67.679
_diffrn_reflns_theta_max 77.421
_diffrn_reflns_theta_min 4.342
_diffrn_source 'micro-focus sealed X-ray tube'
_diffrn_source_type 'PhotonJet (Cu) X-ray Source'
_exptl_absorpt_coefficient_mu 0.745
_exptl_absorpt_correction_T_max 1
_exptl_absorpt_correction_T_min 0.724
_exptl_absorpt_correction_type gaussian
_exptl_absorpt_process_details
;
        CrysAlisPro 1.171.40.61a (Rigaku Oxford Diffraction, 2019)
Numerical absorption correction based on gaussian integration over
                        a multifaceted crystal model
        Empirical absorption correction using spherical harmonics,
 implemented in SCALE3 ABSPACK scaling algorithm.
;
_exptl_crystal_colour 'clear light yellow'
_exptl_crystal_density_diffrn 1.341
_exptl_crystal_description plate
_exptl_crystal_F_000 307
_exptl_crystal_size_max 0.206
_exptl_crystal_size_mid 0.157
_exptl_crystal_size_min 0.026
_refine_diff_density_max 0.173
_refine_diff_density_min -0.169
_refine_diff_density_rms 0.039
_refine_ls_extinction_coef 0.0042(11)
_refine_ls_extinction_expression Fc^*^=kFc[1+0.001xFc^2^\l^3^/sin(2\q)]^-1/4^
_refine_ls_extinction_method 'SHELXL-2018/3 (Sheldrick 2018)'
_refine_ls_goodness_of_fit_ref 1.09
_refine_ls_hydrogen_treatment constr
_refine_ls_matrix_type full
_refine_ls_number_parameters 284
_refine_ls_number_reflns 2942
_refine_ls_number_restraints 507
_refine_ls_restrained_S_all 1.012
_refine_ls_R_factor_all 0.0523
_refine_ls_R_factor_gt 0.0442
_refine_ls_shift/su_max 0
_refine_ls_shift/su_mean 0
_refine_ls_structure_factor_coef Fsqd
_refine_ls_weighting_details 'w=1/[\s^2^(Fo^2^)+(0.0718P)^2^+0.0823P] where P=(Fo^2^+2Fc^2^)/3'
_refine_ls_weighting_scheme calc
_refine_ls_wR_factor_gt 0.1256
_refine_ls_wR_factor_ref 0.1318
_reflns_Friedel_coverage 0
_reflns_number_gt 2484
_reflns_number_total 2942
_reflns_threshold_expression 'I > 2\s(I)'
_cod_data_source_file d0sc02795b3.cif
_cod_data_source_block A75_BA25_210
_cod_database_code 1558223
_shelx_estimated_absorpt_t_min 0.862
_shelx_estimated_absorpt_t_max 0.981
_shelx_shelxl_version_number 2018/3

loop_
_symmetry_equiv_pos_as_xyz
'x, y, z'
'-x, -y, -z'

loop_
_atom_site_label
_atom_site_type_symbol
_atom_site_fract_x
_atom_site_fract_y
_atom_site_fract_z
_atom_site_U_iso_or_equiv
_atom_site_adp_type
_atom_site_occupancy
_atom_site_site_symmetry_order
_atom_site_calc_flag
_atom_site_refinement_flags_posn
_atom_site_refinement_flags_adp
_atom_site_refinement_flags_occupancy
_atom_site_disorder_assembly
_atom_site_disorder_group
O1 O 0.16575(14) 0.15725(12) 0.31168(10) 0.0494(3) Uani 1 1 d . . . . .
H1 H 0.19643 0.178637 0.392646 0.074 Uiso 1 1 calc R U . . .
O2 O 0.82176(15) 0.21831(14) 0.43541(11) 0.0575(3) Uani 1 1 d . . . . .
H2A H 0.825105 0.253147 0.508128 0.086 Uiso 1 1 calc R U . . .
N1 N 0.26145(18) 0.24845(15) -0.42117(12) 0.0495(3) Uani 1 1 d . . . . .
C1 C 0.31733(19) 0.15377(14) 0.28155(13) 0.0406(3) Uani 1 1 d . . . . .
C2 C 0.4929(2) 0.18567(14) 0.37812(13) 0.0410(3) Uani 1 1 d . . . . .
H2 H 0.508358 0.209305 0.467092 0.049 Uiso 1 1 calc R U . . .
C3 C 0.6458(2) 0.18282(15) 0.34391(13) 0.0438(3) Uani 1 1 d . . . . .
C4 C 0.6216(2) 0.14366(17) 0.21254(15) 0.0498(4) Uani 1 1 d . . . . .
H4 H 0.723035 0.138863 0.188533 0.06 Uiso 1 1 calc R U . . .
C5 C 0.4453(2) 0.11186(17) 0.11781(14) 0.0520(4) Uani 1 1 d . . . . .
H5 H 0.42877 0.086226 0.028892 0.062 Uiso 1 1 calc R U . . .
C6 C 0.2926(2) 0.11666(16) 0.14997(14) 0.0478(3) Uani 1 1 d . . . . .
H6 H 0.174399 0.095206 0.084006 0.057 Uiso 1 1 calc R U . . .
C7 C 0.3267(2) 0.39795(18) -0.37211(17) 0.0539(4) Uani 1 1 d . . . . .
H7 H 0.377435 0.469595 -0.421798 0.065 Uiso 1 1 calc R U . . .
C8 C 0.3236(2) 0.45213(17) -0.25343(16) 0.0527(4) Uani 1 1 d . . . . .
H8 H 0.372213 0.557868 -0.22235 0.063 Uiso 1 1 calc R U . . .
C9 C 0.2469(2) 0.34637(16) -0.18109(14) 0.0448(3) Uani 1 1 d D . . . .
C10 C 0.1823(2) 0.19188(16) -0.22900(14) 0.0460(3) Uani 1 1 d . . . . .
H10 H 0.131983 0.117977 -0.180883 0.055 Uiso 1 1 calc R U . . .
C11 C 0.1931(2) 0.14871(16) -0.34804(14) 0.0471(3) Uani 1 1 d . . . . .
H11 H 0.150372 0.043894 -0.379547 0.056 Uiso 1 1 calc R U . . .
N2A N 0.2115(7) 0.3765(4) -0.0572(4) 0.0391(9) Uani 0.690(12) 1 d D U P A 1
N3A N 0.2664(4) 0.5148(4) -0.0166(4) 0.0409(9) Uani 0.690(12) 1 d D U P A 1
C12A C 0.2315(9) 0.5543(6) 0.1002(5) 0.0367(9) Uani 0.690(12) 1 d . U P A 1
C13A C 0.2860(11) 0.7070(6) 0.1458(6) 0.0438(10) Uani 0.690(12) 1 d . U P A 1
H13A H 0.343514 0.782986 0.101587 0.053 Uiso 0.690(12) 1 calc R U P A 1
C14A C 0.2534(13) 0.7450(6) 0.2589(7) 0.0471(14) Uani 0.690(12) 1 d . U P A 1
H14A H 0.291271 0.849113 0.289701 0.057 Uiso 0.690(12) 1 calc R U P A 1
N4A N 0.1734(13) 0.6456(8) 0.3258(7) 0.0447(10) Uani 0.690(12) 1 d . U P A 1
C15A C 0.1202(10) 0.4992(7) 0.2794(6) 0.0446(9) Uani 0.690(12) 1 d . U P A 1
H15A H 0.060843 0.426162 0.325227 0.054 Uiso 0.690(12) 1 calc R U P A 1
C16A C 0.1459(8) 0.4472(5) 0.1692(5) 0.0408(9) Uani 0.690(12) 1 d . U P A 1
H16A H 0.106656 0.34214 0.141386 0.049 Uiso 0.690(12) 1 calc R U P A 1
C12B C 0.213(2) 0.5226(13) 0.1224(11) 0.039(2) Uani 0.310(12) 1 d DG U P A 2
C13B C 0.283(2) 0.6812(13) 0.1473(14) 0.047(2) Uani 0.310(12) 1 d G U P A 2
H13B H 0.342127 0.739139 0.092669 0.057 Uiso 0.310(12) 1 calc R U P A 2
C14B C 0.264(3) 0.7540(12) 0.2531(17) 0.050(3) Uani 0.310(12) 1 d G U P A 2
H14B H 0.311338 0.861197 0.269949 0.06 Uiso 0.310(12) 1 calc R U P A 2
N4B N 0.176(3) 0.6682(17) 0.3340(15) 0.050(3) Uani 0.310(12) 1 d G U P A 2
C15B C 0.107(2) 0.5097(16) 0.3091(13) 0.048(2) Uani 0.310(12) 1 d G U P A 2
H15B H 0.047113 0.451713 0.363744 0.058 Uiso 0.310(12) 1 calc R U P A 2
C16B C 0.1250(19) 0.4369(11) 0.2033(12) 0.049(2) Uani 0.310(12) 1 d G U P A 2
H16B H 0.0779 0.329653 0.186465 0.059 Uiso 0.310(12) 1 calc R U P A 2
C17 C 0.2340(17) 0.462(2) 0.0194(10) 0.046(2) Uani 0.254(15) 1 d D U P A 2
C18 C 0.254(2) 0.415(2) -0.0753(13) 0.047(3) Uani 0.254(15) 1 d D U P A 2
N2B N 0.296(5) 0.485(6) -0.057(4) 0.047(5) Uani 0.056(6) 1 d D U P A 3
N3B N 0.180(5) 0.395(5) -0.011(5) 0.048(6) Uani 0.056(6) 1 d D U P A 3

loop_
_atom_site_aniso_label
_atom_site_aniso_U_11
_atom_site_aniso_U_22
_atom_site_aniso_U_33
_atom_site_aniso_U_23
_atom_site_aniso_U_13
_atom_site_aniso_U_12
O1 0.0461(5) 0.0551(6) 0.0436(5) 0.0065(5) 0.0140(4) 0.0205(4)
O2 0.0513(6) 0.0721(7) 0.0503(6) 0.0011(5) 0.0151(5) 0.0314(5)
N1 0.0461(6) 0.0565(7) 0.0467(7) 0.0077(5) 0.0157(5) 0.0239(6)
C1 0.0474(7) 0.0306(6) 0.0412(7) 0.0048(5) 0.0153(6) 0.0149(5)
C2 0.0493(7) 0.0362(6) 0.0356(6) 0.0032(5) 0.0144(6) 0.0178(5)
C3 0.0498(7) 0.0375(7) 0.0436(7) 0.0047(5) 0.0151(6) 0.0200(6)
C4 0.0623(9) 0.0439(7) 0.0479(8) 0.0025(6) 0.0255(7) 0.0244(7)
C5 0.0715(9) 0.0440(7) 0.0386(7) 0.0015(6) 0.0206(7) 0.0235(7)
C6 0.0563(8) 0.0414(7) 0.0379(7) 0.0030(5) 0.0106(6) 0.0185(6)
C7 0.0501(8) 0.0494(8) 0.0613(9) 0.0173(7) 0.0195(7) 0.0199(7)
C8 0.0519(8) 0.0397(7) 0.0582(9) 0.0028(6) 0.0097(7) 0.0196(6)
C9 0.0415(7) 0.0469(7) 0.0422(7) 0.0002(6) 0.0050(6) 0.0233(6)
C10 0.0483(7) 0.0435(7) 0.0432(7) 0.0052(6) 0.0129(6) 0.0197(6)
C11 0.0487(7) 0.0424(7) 0.0463(8) 0.0013(6) 0.0134(6) 0.0196(6)
N2A 0.044(2) 0.0362(16) 0.0361(15) 0.0003(11) 0.0124(11) 0.0187(13)
N3A 0.0482(11) 0.0364(14) 0.0394(15) 0.0007(11) 0.0178(10) 0.0188(10)
C12A 0.0396(13) 0.034(2) 0.0355(16) 0.0079(14) 0.0098(11) 0.0170(14)
C13A 0.0503(18) 0.0316(14) 0.0440(17) -0.0004(12) 0.0127(14) 0.0164(13)
C14A 0.051(3) 0.037(2) 0.046(2) -0.0034(19) 0.0105(19) 0.0178(19)
N4A 0.0424(18) 0.048(2) 0.0387(15) 0.0009(13) 0.0095(12) 0.0192(17)
C15A 0.0457(15) 0.0490(16) 0.039(2) 0.0127(16) 0.0154(16) 0.0195(12)
C16A 0.0496(18) 0.0339(15) 0.039(2) 0.0072(12) 0.0137(14) 0.0200(13)
C12B 0.045(4) 0.035(4) 0.040(4) 0.015(3) 0.012(3) 0.022(4)
C13B 0.046(4) 0.044(4) 0.057(4) 0.018(3) 0.019(3) 0.022(4)
C14B 0.049(5) 0.040(5) 0.052(5) 0.013(4) 0.018(4) 0.011(4)
N4B 0.045(4) 0.045(4) 0.049(5) 0.010(3) 0.003(3) 0.017(3)
C15B 0.045(4) 0.054(4) 0.042(5) 0.015(4) 0.012(3) 0.019(3)
C16B 0.050(3) 0.050(3) 0.046(5) 0.020(3) 0.019(4) 0.018(2)
C17 0.045(4) 0.047(6) 0.045(4) 0.008(4) 0.014(3) 0.021(4)
C18 0.038(5) 0.045(7) 0.046(4) -0.004(4) 0.009(3) 0.013(5)
N2B 0.041(8) 0.042(8) 0.054(7) 0.001(6) 0.016(7) 0.017(7)
N3B 0.048(12) 0.036(12) 0.055(11) -0.008(10) 0.022(9) 0.014(9)

loop_
_atom_type_symbol
_atom_type_description
_atom_type_scat_dispersion_real
_atom_type_scat_dispersion_imag
_atom_type_scat_source
C C 0.0181 0.0091 'International Tables Vol C Tables 4.2.6.8 and 6.1.1.4'
H H 0 0 'International Tables Vol C Tables 4.2.6.8 and 6.1.1.4'
N N 0.0311 0.018 'International Tables Vol C Tables 4.2.6.8 and 6.1.1.4'
O O 0.0492 0.0322 'International Tables Vol C Tables 4.2.6.8 and 6.1.1.4'

loop_
_exptl_crystal_face_index_h
_exptl_crystal_face_index_k
_exptl_crystal_face_index_l
_exptl_crystal_face_perp_dist
-5 4 3 0.1092
4 0 0 0.0687
0 5 -5 0.001
-2 5 4 0.0741
3 -5 -4 0.107
-4 0 0 0.0879
3 3 -3 0.045
1 -5 5 0.0227
4 -4 -4 0.116
0 -4 -4 0.1248

loop_
_geom_angle_atom_site_label_1
_geom_angle_atom_site_label_2
_geom_angle_atom_site_label_3
_geom_angle
_geom_angle_site_symmetry_1
_geom_angle_site_symmetry_3
_geom_angle_publ_flag
C1 O1 H1 109.5 . . ?
C3 O2 H2A 109.5 . . ?
C11 N1 C7 117.18(13) . . ?
O1 C1 C2 121.79(12) . . ?
O1 C1 C6 118.11(12) . . ?
C2 C1 C6 120.10(13) . . ?
C1 C2 C3 120.36(12) . . ?
C1 C2 H2 119.8 . . ?
C3 C2 H2 119.8 . . ?
O2 C3 C2 122.03(12) . . ?
O2 C3 C4 118.00(13) . . ?
C2 C3 C4 119.97(13) . . ?
C5 C4 C3 118.73(14) . . ?
C5 C4 H4 120.6 . . ?
C3 C4 H4 120.6 . . ?
C6 C5 C4 122.05(13) . . ?
C6 C5 H5 119 . . ?
C4 C5 H5 119 . . ?
C5 C6 C1 118.77(14) . . ?
C5 C6 H6 120.6 . . ?
C1 C6 H6 120.6 . . ?
N1 C7 C8 123.78(14) . . ?
N1 C7 H7 118.1 . . ?
C8 C7 H7 118.1 . . ?
C7 C8 C9 118.04(14) . . ?
C7 C8 H8 121 . . ?
C9 C8 H8 121 . . ?
C18 C9 C8 110.1(9) . . ?
C18 C9 C10 130.9(9) . . ?
C8 C9 C10 118.96(14) . . ?
C8 C9 N2A 127.5(2) . . ?
C10 C9 N2A 113.42(19) . . ?
C8 C9 N2B 92.5(10) . . ?
C10 C9 N2B 148.4(10) . . ?
C11 C10 C9 118.82(14) . . ?
C11 C10 H10 120.6 . . ?
C9 C10 H10 120.6 . . ?
N1 C11 C10 123.18(13) . . ?
N1 C11 H11 118.4 . . ?
C10 C11 H11 118.4 . . ?
N3A N2A C9 112.9(5) . . ?
N2A N3A C12A 116.7(5) . . ?
C13A C12A C16A 118.3(3) . . ?
C13A C12A N3A 118.1(4) . . ?
C16A C12A N3A 123.5(3) . . ?
C12A C13A C14A 118.1(3) . . ?
C12A C13A H13A 121 . . ?
C14A C13A H13A 121 . . ?
N4A C14A C13A 124.5(3) . . ?
N4A C14A H14A 117.7 . . ?
C13A C14A H14A 117.7 . . ?
C14A N4A C15A 116.4(3) . . ?
N4A C15A C16A 124.6(3) . . ?
N4A C15A H15A 117.7 . . ?
C16A C15A H15A 117.7 . . ?
C15A C16A C12A 118.0(3) . . ?
C15A C16A H16A 121 . . ?
C12A C16A H16A 121 . . ?
C17 C12B C13B 116.3(9) . . ?
C17 C12B C16B 123.7(9) . . ?
C13B C12B C16B 120 . . ?
C12B C13B C14B 120 . . ?
C12B C13B H13B 120 . . ?
C14B C13B H13B 120 . . ?
N4B C14B C13B 120 . . ?
N4B C14B H14B 120 . . ?
C13B C14B H14B 120 . . ?
C14B N4B C15B 120 . . ?
N4B C15B C16B 120 . . ?
N4B C15B H15B 120 . . ?
C16B C15B H15B 120 . . ?
C15B C16B C12B 120 . . ?
C15B C16B H16B 120 . . ?
C12B C16B H16B 120 . . ?
C18 C17 C12B 176(2) . . ?
C17 C18 C9 171(2) . . ?
N3B N2B C9 93(5) . . ?

loop_
_geom_bond_atom_site_label_1
_geom_bond_atom_site_label_2
_geom_bond_distance
_geom_bond_site_symmetry_2
_geom_bond_publ_flag
O1 C1 1.3594(17) . ?
O1 H1 0.83 . ?
O2 C3 1.3596(17) . ?
O2 H2A 0.83 . ?
N1 C11 1.335(2) . ?
N1 C7 1.344(2) . ?
C1 C2 1.3889(19) . ?
C1 C6 1.3893(19) . ?
C2 C3 1.391(2) . ?
C2 H2 0.94 . ?
C3 C4 1.391(2) . ?
C4 C5 1.385(2) . ?
C4 H4 0.94 . ?
C5 C6 1.384(2) . ?
C5 H5 0.94 . ?
C6 H6 0.94 . ?
C7 C8 1.375(2) . ?
C7 H7 0.94 . ?
C8 C9 1.384(2) . ?
C8 H8 0.94 . ?
C9 C18 1.270(12) . ?
C9 C10 1.3864(19) . ?
C9 N2A 1.490(5) . ?
C9 N2B 1.68(6) . ?
C10 C11 1.374(2) . ?
C10 H10 0.94 . ?
C11 H11 0.94 . ?
N2A N3A 1.240(5) . ?
N3A C12A 1.439(6) . ?
C12A C13A 1.382(4) . ?
C12A C16A 1.389(4) . ?
C13A C14A 1.387(4) . ?
C13A H13A 0.94 . ?
C14A N4A 1.313(4) . ?
C14A H14A 0.94 . ?
N4A C15A 1.329(4) . ?
C15A C16A 1.375(5) . ?
C15A H15A 0.94 . ?
C16A H16A 0.94 . ?
C12B C17 1.320(11) . ?
C12B C13B 1.39 . ?
C12B C16B 1.39 . ?
C13B C14B 1.39 . ?
C13B H13B 0.94 . ?
C14B N4B 1.39 . ?
C14B H14B 0.94 . ?
N4B C15B 1.39 . ?
C15B C16B 1.39 . ?
C15B H15B 0.94 . ?
C16B H16B 0.94 . ?
C17 C18 1.180(15) . ?
N2B N3B 1.24(2) . ?

loop_
_geom_hbond_atom_site_label_D
_geom_hbond_atom_site_label_H
_geom_hbond_atom_site_label_A
_geom_hbond_distance_DH
_geom_hbond_distance_HA
_geom_hbond_distance_DA
_geom_hbond_angle_DHA
_geom_hbond_site_symmetry_A
_geom_hbond_publ_flag
O1 H1 N1 0.83 1.94 2.7666(16) 173.4 1_556 yes
O2 H2A N4A 0.83 2 2.826(5) 173.8 2_666 yes
O2 H2A N4B 0.83 1.84 2.67(7) 177.6 2_666 yes
